data_7133273
loop_
_publ_author_name
'Pattathil, Vignesh'
'Pranckevicius, Conor'

_publ_section_title
;
 Aromaticity transfer in an annulated 1,4,2-diazaborole: facile access to
 <i>C</i><sub>s</sub> symmetric 1,4,2,5-diazadiborinines.
;
_journal_issue 60
_journal_name_full 'Chemical communications (Cambridge, England)'
_journal_page_first 7705
_journal_page_last 7708
_journal_paper_doi 10.1039/d4cc02414a
_journal_volume 60
_journal_year 2024
_chemical_formula_sum 'C26 H28 B2 F3 N3'
_chemical_formula_weight 461.13
_chemical_properties_physical Air-sensitive,Moisture-sensitive
_space_group_crystal_system orthorhombic
_space_group_IT_number 29
_space_group_name_Hall 'P 2c -2ac'
_space_group_name_H-M_alt 'P c a 21'
_atom_sites_solution_hydrogens geom
_audit_creation_method SHELXL-2014/7
_audit_update_record
;
2024-02-07 deposited with the CCDC.	2024-07-01 downloaded from the CCDC.
;
_cell_angle_alpha 90
_cell_angle_beta 90
_cell_angle_gamma 90
_cell_formula_units_Z 4
_cell_length_a 13.4867(18)
_cell_length_b 12.7379(17)
_cell_length_c 13.3863(18)
_cell_measurement_reflns_used 9825
_cell_measurement_temperature 100(2)
_cell_measurement_theta_max 30.60
_cell_measurement_theta_min 2.67
_cell_volume 2299.7(5)
_computing_cell_refinement 'Bruker SAINT'
_computing_data_collection 'Bruker APEX2'
_computing_data_reduction 'Bruker SAINT'
_computing_molecular_graphics 'Bruker SHELXTL'
_computing_publication_material 'Bruker SHELXTL'
_computing_structure_refinement 'SHELXL-2014/7 (Sheldrick, 2014)'
_computing_structure_solution 'SHELXS-97 (Sheldrick 2008)'
_diffrn_ambient_temperature 100(2)
_diffrn_measured_fraction_theta_full 1.000
_diffrn_measured_fraction_theta_max 0.999
_diffrn_measurement_device_type 'Bruker APEX-II CCD'
_diffrn_measurement_method '\f and \w scans'
_diffrn_radiation_type MoK\a
_diffrn_radiation_wavelength 0.71073
_diffrn_reflns_av_R_equivalents 0.0320
_diffrn_reflns_av_unetI/netI 0.0238
_diffrn_reflns_Laue_measured_fraction_full 1.000
_diffrn_reflns_Laue_measured_fraction_max 0.999
_diffrn_reflns_limit_h_max 17
_diffrn_reflns_limit_h_min -19
_diffrn_reflns_limit_k_max 18
_diffrn_reflns_limit_k_min -18
_diffrn_reflns_limit_l_max 19
_diffrn_reflns_limit_l_min -17
_diffrn_reflns_number 43912
_diffrn_reflns_point_group_measured_fraction_full 0.984
_diffrn_reflns_point_group_measured_fraction_max 0.959
_diffrn_reflns_theta_full 25.242
_diffrn_reflns_theta_max 30.624
_diffrn_reflns_theta_min 2.199
_exptl_absorpt_coefficient_mu 0.094
_exptl_absorpt_correction_T_max 0.7461
_exptl_absorpt_correction_T_min 0.7107
_exptl_absorpt_correction_type multi-scan
_exptl_absorpt_process_details sadabs
_exptl_crystal_colour colourless
_exptl_crystal_density_diffrn 1.332
_exptl_crystal_description needle
_exptl_crystal_F_000 968
_exptl_crystal_recrystallization_method 'Re-crystallisation from solvent: Benzene'
_exptl_crystal_size_max 0.160
_exptl_crystal_size_mid 0.100
_exptl_crystal_size_min 0.080
_refine_diff_density_max 0.308
_refine_diff_density_min -0.213
_refine_diff_density_rms 0.043
_refine_ls_abs_structure_details
;
 Flack x determined using 2594 quotients [(I+)-(I-)]/[(I+)+(I-)]
 (Parsons, Flack and Wagner, Acta Cryst. B69 (2013) 249-259).
;
_refine_ls_abs_structure_Flack -0.04(13)
_refine_ls_extinction_method none
_refine_ls_goodness_of_fit_ref 1.020
_refine_ls_hydrogen_treatment constr
_refine_ls_matrix_type full
_refine_ls_number_parameters 313
_refine_ls_number_reflns 6817
_refine_ls_number_restraints 1
_refine_ls_restrained_S_all 1.020
_refine_ls_R_factor_all 0.0397
_refine_ls_R_factor_gt 0.0335
_refine_ls_shift/su_max 0.000
_refine_ls_shift/su_mean 0.000
_refine_ls_structure_factor_coef Fsqd
_refine_ls_weighting_details 'w=1/[\s^2^(Fo^2^)+(0.0514P)^2^+0.3594P] where P=(Fo^2^+2Fc^2^)/3'
_refine_ls_weighting_scheme calc
_refine_ls_wR_factor_gt 0.0823
_refine_ls_wR_factor_ref 0.0853
_reflns_Friedel_coverage 0.845
_reflns_Friedel_fraction_full 0.967
_reflns_Friedel_fraction_max 0.916
_reflns_number_gt 6226
_reflns_number_total 6817
_reflns_threshold_expression 'I > 2\s(I)'
_cod_data_source_file d4cc02414a2.cif
_cod_data_source_block vpn046_a
_cod_depositor_comments 'Adding full bibliography for 7133270--7133276.cif.'
_cod_database_code 7133273
_shelx_shelxl_version_number 2014/7
_shelx_space_group_comment
;
The symmetry employed for this shelxl refinement is uniquely defined
by the following loop, which should always be used as a source of
symmetry information in preference to the above space-group names.
They are only intended as comments.
;

loop_
_space_group_symop_operation_xyz
'x, y, z'
'-x, -y, z+1/2'
'x+1/2, -y, z'
'-x+1/2, y, z+1/2'

loop_
_atom_site_label
_atom_site_type_symbol
_atom_site_fract_x
_atom_site_fract_y
_atom_site_fract_z
_atom_site_U_iso_or_equiv
_atom_site_adp_type
_atom_site_occupancy
_atom_site_site_symmetry_order
_atom_site_calc_flag
_atom_site_refinement_flags_posn
_atom_site_refinement_flags_adp
_atom_site_refinement_flags_occupancy
_atom_site_disorder_assembly
_atom_site_disorder_group
F1_1 F 0.73271(7) 0.62754(7) 0.43296(8) 0.01366(19) Uani 1 1 d . . . . .
N1_1 N 0.70262(10) 0.53582(10) 0.58570(11) 0.0126(2) Uani 1 1 d . . . . .
C1_1 C 0.65575(12) 0.44116(12) 0.58240(13) 0.0136(3) Uani 1 1 d . . . . .
B1_1 B 0.67060(13) 0.63592(13) 0.51759(14) 0.0110(3) Uani 1 1 d . . . . .
F2_1 F 0.49657(8) 0.34926(8) 0.54619(9) 0.0211(2) Uani 1 1 d . . . . .
N2_1 N 0.51196(10) 0.52209(11) 0.47652(11) 0.0128(3) Uani 1 1 d . . . . .
C2_1 C 0.69013(14) 0.36073(13) 0.64486(14) 0.0184(3) Uani 1 1 d . . . . .
H2_1 H 0.6584 0.2959 0.6442 0.022 Uiso 1 1 calc R U . . .
B2_1 B 0.56595(14) 0.41777(14) 0.50441(15) 0.0142(3) Uani 1 1 d . . . . .
F3_1 F 0.60523(8) 0.37345(8) 0.41630(9) 0.0199(2) Uani 1 1 d . . . . .
N3_1 N 0.49016(9) 0.68760(10) 0.44500(11) 0.0123(2) Uani 1 1 d . . . . .
C3_1 C 0.77049(14) 0.37608(14) 0.70754(14) 0.0202(4) Uani 1 1 d . . . . .
H3_1 H 0.7919 0.3226 0.7496 0.024 Uiso 1 1 calc R U . . .
C4_1 C 0.81888(14) 0.47264(14) 0.70679(14) 0.0196(3) Uani 1 1 d . . . . .
H4_1 H 0.8739 0.4845 0.7471 0.024 Uiso 1 1 calc R U . . .
C5_1 C 0.78300(12) 0.55051(13) 0.64449(14) 0.0161(3) Uani 1 1 d . . . . .
H5_1 H 0.8152 0.6151 0.6430 0.019 Uiso 1 1 calc R U . . .
C6_1 C 0.55647(11) 0.61622(12) 0.48038(12) 0.0110(3) Uani 1 1 d . . . . .
C8_1 C 0.40308(12) 0.63668(13) 0.41950(14) 0.0160(3) Uani 1 1 d . . . . .
H8_1 H 0.3460 0.6676 0.3938 0.019 Uiso 1 1 calc R U . . .
C9_1 C 0.41671(12) 0.53306(13) 0.43908(14) 0.0159(3) Uani 1 1 d . . . . .
H9_1 H 0.3708 0.4796 0.4292 0.019 Uiso 1 1 calc R U . . .
C10_1 C 0.68082(11) 0.74377(12) 0.58124(13) 0.0108(3) Uani 1 1 d . . . . .
C11_1 C 0.62688(11) 0.75701(12) 0.67149(13) 0.0118(3) Uani 1 1 d . . . . .
C12_1 C 0.62300(12) 0.85494(13) 0.71954(13) 0.0135(3) Uani 1 1 d . . . . .
H12_1 H 0.5857 0.8619 0.7776 0.016 Uiso 1 1 calc R U . . .
C13_1 C 0.67353(12) 0.94175(12) 0.68261(13) 0.0138(3) Uani 1 1 d . . . . .
C14_1 C 0.73124(11) 0.92743(12) 0.59713(13) 0.0137(3) Uani 1 1 d . . . . .
H14_1 H 0.7678 0.9838 0.5728 0.016 Uiso 1 1 calc R U . . .
C15_1 C 0.73608(11) 0.83143(12) 0.54668(12) 0.0118(3) Uani 1 1 d . . . . .
C16_1 C 0.50826(11) 0.79914(11) 0.43234(13) 0.0116(3) Uani 1 1 d . . . . .
C17_1 C 0.56318(11) 0.83230(13) 0.34951(13) 0.0130(3) Uani 1 1 d . . . . .
C18_1 C 0.58750(12) 0.93899(13) 0.34395(14) 0.0151(3) Uani 1 1 d . . . . .
H18_1 H 0.6240 0.9631 0.2897 0.018 Uiso 1 1 calc R U . . .
C19_1 C 0.55845(12) 1.01017(12) 0.41775(14) 0.0152(3) Uani 1 1 d . . . . .
C20_1 C 0.49870(12) 0.97426(13) 0.49556(13) 0.0148(3) Uani 1 1 d . . . . .
H20_1 H 0.4763 1.0219 0.5431 0.018 Uiso 1 1 calc R U . . .
C21_1 C 0.47152(11) 0.86883(12) 0.50412(13) 0.0132(3) Uani 1 1 d . . . . .
C22_1 C 0.57235(13) 0.66700(13) 0.72194(13) 0.0164(3) Uani 1 1 d . . . . .
H22A_1 H 0.5371 0.6270 0.6726 0.025 Uiso 1 1 calc R U . . .
H22B_1 H 0.5262 0.6946 0.7698 0.025 Uiso 1 1 calc R U . . .
H22C_1 H 0.6193 0.6225 0.7553 0.025 Uiso 1 1 calc R U . . .
C23_1 C 0.66452(14) 1.04811(14) 0.73190(15) 0.0203(4) Uani 1 1 d . . . . .
H23A_1 H 0.7234 1.0883 0.7191 0.030 Uiso 1 1 calc R U . . .
H23B_1 H 0.6565 1.0392 0.8026 0.030 Uiso 1 1 calc R U . . .
H23C_1 H 0.6080 1.0844 0.7053 0.030 Uiso 1 1 calc R U . . .
C24_1 C 0.80265(12) 0.82732(13) 0.45565(13) 0.0153(3) Uani 1 1 d . . . . .
H24A_1 H 0.7640 0.8092 0.3980 0.023 Uiso 1 1 calc R U . . .
H24B_1 H 0.8533 0.7754 0.4657 0.023 Uiso 1 1 calc R U . . .
H24C_1 H 0.8329 0.8947 0.4456 0.023 Uiso 1 1 calc R U . . .
C25_1 C 0.59566(13) 0.75720(13) 0.26890(14) 0.0172(3) Uani 1 1 d . . . . .
H25A_1 H 0.5385 0.7237 0.2404 0.026 Uiso 1 1 calc R U . . .
H25B_1 H 0.6386 0.7049 0.2972 0.026 Uiso 1 1 calc R U . . .
H25C_1 H 0.6306 0.7951 0.2178 0.026 Uiso 1 1 calc R U . . .
C26_1 C 0.59360(14) 1.12274(13) 0.41531(17) 0.0216(4) Uani 1 1 d . . . . .
H26A_1 H 0.6032 1.1442 0.3473 0.032 Uiso 1 1 calc R U . . .
H26B_1 H 0.6551 1.1285 0.4509 0.032 Uiso 1 1 calc R U . . .
H26C_1 H 0.5448 1.1670 0.4462 0.032 Uiso 1 1 calc R U . . .
C27_1 C 0.40476(12) 0.83218(13) 0.58771(15) 0.0171(3) Uani 1 1 d . . . . .
H27A_1 H 0.3379 0.8269 0.5637 0.026 Uiso 1 1 calc R U . . .
H27B_1 H 0.4074 0.8817 0.6417 0.026 Uiso 1 1 calc R U . . .
H27C_1 H 0.4266 0.7647 0.6109 0.026 Uiso 1 1 calc R U . . .

loop_
_atom_site_aniso_label
_atom_site_aniso_U_11
_atom_site_aniso_U_22
_atom_site_aniso_U_33
_atom_site_aniso_U_23
_atom_site_aniso_U_13
_atom_site_aniso_U_12
F1_1 0.0130(4) 0.0144(4) 0.0136(5) -0.0011(4) 0.0017(4) 0.0012(3)
N1_1 0.0142(6) 0.0106(6) 0.0131(6) 0.0000(5) -0.0006(5) 0.0016(5)
C1_1 0.0167(7) 0.0114(6) 0.0128(7) -0.0010(6) 0.0027(6) 0.0008(5)
B1_1 0.0110(7) 0.0100(7) 0.0119(8) 0.0002(6) -0.0004(6) 0.0007(5)
F2_1 0.0231(5) 0.0145(4) 0.0256(6) 0.0046(4) 0.0007(4) -0.0065(4)
N2_1 0.0132(6) 0.0111(6) 0.0140(6) -0.0014(5) -0.0001(5) -0.0018(5)
C2_1 0.0224(8) 0.0135(7) 0.0192(9) 0.0035(6) 0.0023(7) 0.0019(6)
B2_1 0.0185(8) 0.0092(7) 0.0150(8) 0.0007(6) 0.0005(7) -0.0009(6)
F3_1 0.0275(5) 0.0151(4) 0.0172(5) -0.0040(4) 0.0019(4) 0.0012(4)
N3_1 0.0112(5) 0.0107(5) 0.0150(6) 0.0002(5) -0.0021(5) -0.0002(4)
C3_1 0.0247(9) 0.0191(8) 0.0170(8) 0.0041(6) 0.0004(7) 0.0088(6)
C4_1 0.0199(8) 0.0215(8) 0.0174(8) -0.0007(7) -0.0031(6) 0.0067(6)
C5_1 0.0163(7) 0.0151(7) 0.0167(8) -0.0018(6) -0.0037(6) 0.0029(6)
C6_1 0.0121(6) 0.0099(6) 0.0111(7) 0.0003(5) -0.0002(5) 0.0002(5)
C8_1 0.0116(7) 0.0182(7) 0.0181(8) -0.0016(6) -0.0040(6) -0.0016(5)
C9_1 0.0133(7) 0.0176(7) 0.0167(8) -0.0014(6) -0.0016(6) -0.0054(5)
C10_1 0.0097(6) 0.0110(6) 0.0117(7) 0.0005(5) -0.0014(5) -0.0002(5)
C11_1 0.0121(6) 0.0112(6) 0.0121(7) 0.0017(5) -0.0007(5) -0.0006(5)
C12_1 0.0139(7) 0.0156(7) 0.0112(7) -0.0012(6) -0.0006(6) 0.0018(6)
C13_1 0.0139(7) 0.0118(6) 0.0157(8) -0.0026(6) -0.0019(6) 0.0012(5)
C14_1 0.0132(7) 0.0118(6) 0.0160(8) 0.0007(6) -0.0008(6) -0.0022(5)
C15_1 0.0106(6) 0.0126(6) 0.0121(7) 0.0005(6) -0.0011(5) 0.0004(5)
C16_1 0.0110(6) 0.0095(6) 0.0143(8) 0.0009(6) -0.0019(5) 0.0006(5)
C17_1 0.0128(6) 0.0135(7) 0.0126(7) -0.0001(6) -0.0014(6) 0.0017(5)
C18_1 0.0155(7) 0.0143(7) 0.0156(8) 0.0028(6) -0.0005(6) 0.0000(6)
C19_1 0.0149(7) 0.0109(6) 0.0198(8) 0.0015(6) -0.0042(6) 0.0016(5)
C20_1 0.0152(7) 0.0123(7) 0.0169(8) -0.0014(6) -0.0014(6) 0.0039(5)
C21_1 0.0115(6) 0.0140(7) 0.0141(7) -0.0001(6) -0.0011(6) 0.0023(5)
C22_1 0.0197(8) 0.0148(7) 0.0146(8) 0.0019(6) 0.0038(6) -0.0019(6)
C23_1 0.0221(8) 0.0146(8) 0.0241(9) -0.0059(7) 0.0038(7) -0.0005(6)
C24_1 0.0141(7) 0.0161(7) 0.0156(8) -0.0009(6) 0.0030(6) -0.0031(6)
C25_1 0.0219(8) 0.0166(7) 0.0131(8) -0.0011(6) 0.0022(6) 0.0015(6)
C26_1 0.0230(8) 0.0116(7) 0.0301(10) 0.0021(7) -0.0019(7) -0.0016(6)
C27_1 0.0157(7) 0.0175(7) 0.0182(8) 0.0001(7) 0.0042(6) 0.0024(6)

loop_
_atom_type_symbol
_atom_type_description
_atom_type_scat_dispersion_real
_atom_type_scat_dispersion_imag
_atom_type_scat_source
C C 0.0033 0.0016 'International Tables Vol C Tables 4.2.6.8 and 6.1.1.4'
H H 0.0000 0.0000 'International Tables Vol C Tables 4.2.6.8 and 6.1.1.4'
B B 0.0013 0.0007 'International Tables Vol C Tables 4.2.6.8 and 6.1.1.4'
N N 0.0061 0.0033 'International Tables Vol C Tables 4.2.6.8 and 6.1.1.4'
F F 0.0171 0.0103 'International Tables Vol C Tables 4.2.6.8 and 6.1.1.4'

loop_
_geom_angle_atom_site_label_1
_geom_angle_atom_site_label_2
_geom_angle_atom_site_label_3
_geom_angle
_geom_angle_site_symmetry_1
_geom_angle_site_symmetry_3
_geom_angle_publ_flag
C5_1 N1_1 C1_1 120.89(15) . . ?
C5_1 N1_1 B1_1 115.51(13) . . ?
C1_1 N1_1 B1_1 123.55(13) . . ?
N1_1 C1_1 C2_1 118.31(15) . . ?
N1_1 C1_1 B2_1 121.90(14) . . ?
C2_1 C1_1 B2_1 119.70(14) . . ?
F1_1 B1_1 C10_1 115.76(13) . . ?
F1_1 B1_1 N1_1 103.47(12) . . ?
C10_1 B1_1 N1_1 110.30(13) . . ?
F1_1 B1_1 C6_1 107.56(13) . . ?
C10_1 B1_1 C6_1 111.68(12) . . ?
N1_1 B1_1 C6_1 107.47(12) . . ?
C6_1 N2_1 C9_1 109.78(13) . . ?
C6_1 N2_1 B2_1 122.88(13) . . ?
C9_1 N2_1 B2_1 127.22(13) . . ?
C3_1 C2_1 C1_1 121.16(16) . . ?
F2_1 B2_1 F3_1 109.66(14) . . ?
F2_1 B2_1 N2_1 108.37(14) . . ?
F3_1 B2_1 N2_1 108.42(14) . . ?
F2_1 B2_1 C1_1 110.87(14) . . ?
F3_1 B2_1 C1_1 109.29(14) . . ?
N2_1 B2_1 C1_1 110.19(13) . . ?
C6_1 N3_1 C8_1 109.30(13) . . ?
C6_1 N3_1 C16_1 125.75(13) . . ?
C8_1 N3_1 C16_1 124.92(13) . . ?
C2_1 C3_1 C4_1 119.16(16) . . ?
C5_1 C4_1 C3_1 118.28(17) . . ?
N1_1 C5_1 C4_1 122.13(16) . . ?
N2_1 C6_1 N3_1 106.84(13) . . ?
N2_1 C6_1 B1_1 124.70(13) . . ?
N3_1 C6_1 B1_1 128.43(13) . . ?
C9_1 C8_1 N3_1 107.03(14) . . ?
C8_1 C9_1 N2_1 107.06(14) . . ?
C15_1 C10_1 C11_1 116.91(14) . . ?
C15_1 C10_1 B1_1 122.64(14) . . ?
C11_1 C10_1 B1_1 120.24(13) . . ?
C12_1 C11_1 C10_1 120.93(14) . . ?
C12_1 C11_1 C22_1 116.64(15) . . ?
C10_1 C11_1 C22_1 122.42(14) . . ?
C13_1 C12_1 C11_1 121.70(15) . . ?
C12_1 C13_1 C14_1 117.45(14) . . ?
C12_1 C13_1 C23_1 121.22(15) . . ?
C14_1 C13_1 C23_1 121.31(15) . . ?
C13_1 C14_1 C15_1 122.43(14) . . ?
C14_1 C15_1 C10_1 120.38(14) . . ?
C14_1 C15_1 C24_1 116.52(14) . . ?
C10_1 C15_1 C24_1 123.10(14) . . ?
C17_1 C16_1 C21_1 122.71(14) . . ?
C17_1 C16_1 N3_1 118.51(14) . . ?
C21_1 C16_1 N3_1 118.77(14) . . ?
C16_1 C17_1 C18_1 117.35(15) . . ?
C16_1 C17_1 C25_1 121.98(14) . . ?
C18_1 C17_1 C25_1 120.67(15) . . ?
C19_1 C18_1 C17_1 121.79(16) . . ?
C20_1 C19_1 C18_1 118.52(15) . . ?
C20_1 C19_1 C26_1 120.60(16) . . ?
C18_1 C19_1 C26_1 120.85(16) . . ?
C19_1 C20_1 C21_1 121.90(16) . . ?
C20_1 C21_1 C16_1 117.44(15) . . ?
C20_1 C21_1 C27_1 120.96(15) . . ?
C16_1 C21_1 C27_1 121.60(14) . . ?

loop_
_geom_bond_atom_site_label_1
_geom_bond_atom_site_label_2
_geom_bond_distance
_geom_bond_site_symmetry_2
_geom_bond_publ_flag
F1_1 B1_1 1.413(2) . ?
N1_1 C5_1 1.353(2) . ?
N1_1 C1_1 1.3622(19) . ?
N1_1 B1_1 1.626(2) . ?
C1_1 C2_1 1.401(2) . ?
C1_1 B2_1 1.627(3) . ?
B1_1 C10_1 1.622(2) . ?
B1_1 C6_1 1.637(2) . ?
F2_1 B2_1 1.397(2) . ?
N2_1 C6_1 1.3419(19) . ?
N2_1 C9_1 1.386(2) . ?
N2_1 B2_1 1.561(2) . ?
C2_1 C3_1 1.384(3) . ?
B2_1 F3_1 1.411(2) . ?
N3_1 C6_1 1.360(2) . ?
N3_1 C8_1 1.384(2) . ?
N3_1 C16_1 1.4516(19) . ?
C3_1 C4_1 1.392(3) . ?
C4_1 C5_1 1.383(2) . ?
C8_1 C9_1 1.358(2) . ?
C10_1 C15_1 1.420(2) . ?
C10_1 C11_1 1.420(2) . ?
C11_1 C12_1 1.405(2) . ?
C11_1 C22_1 1.520(2) . ?
C12_1 C13_1 1.390(2) . ?
C13_1 C14_1 1.396(2) . ?
C13_1 C23_1 1.512(2) . ?
C14_1 C15_1 1.398(2) . ?
C15_1 C24_1 1.514(2) . ?
C16_1 C17_1 1.399(2) . ?
C16_1 C21_1 1.399(2) . ?
C17_1 C18_1 1.400(2) . ?
C17_1 C25_1 1.507(2) . ?
C18_1 C19_1 1.397(2) . ?
C19_1 C20_1 1.394(2) . ?
C19_1 C26_1 1.511(2) . ?
C20_1 C21_1 1.397(2) . ?
C21_1 C27_1 1.510(2) . ?
